data_4020111
loop_
_publ_author_name
'Ming Chen'
'Kenneth P. Ghiggino'
'San H. Thang'
'Jonathan White'
'Gerard J. Wilson'

_journal_name_full 'Journal of Organic Chemistry'
_journal_page_first 1844
_journal_page_last 1852
_journal_paper_doi 10.1021/jo047899d
_journal_volume 70
_journal_year 2005
_chemical_formula_sum 'C40 H31 N'
_chemical_formula_weight 525.66
_space_group_IT_number 14
_symmetry_cell_setting monoclinic
_symmetry_space_group_name_Hall '-P 2ybc'
_symmetry_space_group_name_H-M 'P 1 21/c 1'
_atom_sites_solution_hydrogens geom
_atom_sites_solution_primary direct
_atom_sites_solution_secondary difmap
_cell_angle_alpha 90.00
_cell_angle_beta 95.354(6)
_cell_angle_gamma 90.00
_cell_formula_units_Z 4
_cell_length_a 8.099(2)
_cell_length_b 13.782(4)
_cell_length_c 25.681(7)
_cell_measurement_reflns_used 626
_cell_measurement_temperature 295(2)
_cell_measurement_theta_max 26.96
_cell_measurement_theta_min 2.17
_cell_volume 2854.0(13)
_diffrn_ambient_temperature 295(2)
_diffrn_detector_area_resol_mean ?
_diffrn_measurement_device_type 'CCD area detector'
_diffrn_measurement_method 'phi and omega scans'
_diffrn_radiation_monochromator graphite
_diffrn_radiation_source 'fine-focus sealed tube'
_diffrn_radiation_type MoK\a
_diffrn_radiation_wavelength 0.71073
_diffrn_reflns_av_R_equivalents 0.1686
_diffrn_reflns_av_sigmaI/netI 0.2451
_diffrn_reflns_limit_h_max 9
_diffrn_reflns_limit_h_min -9
_diffrn_reflns_limit_k_max 15
_diffrn_reflns_limit_k_min -16
_diffrn_reflns_limit_l_max 25
_diffrn_reflns_limit_l_min -30
_diffrn_reflns_number 14687
_diffrn_reflns_theta_max 25.00
_diffrn_reflns_theta_min 1.59
_diffrn_standards_decay_% ?
_diffrn_standards_interval_count ?
_diffrn_standards_interval_time ?
_diffrn_standards_number ?
_exptl_absorpt_coefficient_mu 0.070
_exptl_absorpt_correction_T_max ?
_exptl_absorpt_correction_T_min ?
_exptl_absorpt_correction_type ?
_exptl_absorpt_process_details ?
_exptl_crystal_colour colourless
_exptl_crystal_density_diffrn 1.223
_exptl_crystal_density_meas ?
_exptl_crystal_density_method 'not measured'
_exptl_crystal_description needle
_exptl_crystal_F_000 1112
_exptl_crystal_size_max 0.40
_exptl_crystal_size_mid 0.04
_exptl_crystal_size_min 0.04
_refine_ls_extinction_coef ?
_refine_ls_extinction_method none
_refine_ls_goodness_of_fit_ref 0.703
_refine_ls_hydrogen_treatment mixed
_refine_ls_matrix_type full
_refine_ls_number_parameters 372
_refine_ls_number_reflns 5024
_refine_ls_number_restraints 0
_refine_ls_restrained_S_all 0.703
_refine_ls_R_factor_all 0.2300
_refine_ls_R_factor_gt 0.0570
_refine_ls_shift/su_max 0.001
_refine_ls_shift/su_mean 0.000
_refine_ls_structure_factor_coef Fsqd
_refine_ls_weighting_details 'calc w=1/[\s^2^(Fo^2^)+(0.0105P)^2^+0.0000P] where P=(Fo^2^+2Fc^2^)/3'
_refine_ls_weighting_scheme calc
_refine_ls_wR_factor_gt 0.0837
_refine_ls_wR_factor_ref 0.1187
_reflns_number_gt 1370
_reflns_number_total 5024
_reflns_threshold_expression >2sigma(I)
_cod_depositor_comments
;
The following automatic conversions were performed:
'_symmetry_cell_setting' value 'Monoclinic' changed to 'monoclinic'
according to '/home/saulius/struct/CIF-dictionaries/cif_core.dic'
dictionary named 'cif_core.dic' version 2.4.1 from 2010-06-29.

Automatic conversion script
Id: cif_fix_enum 1527 2010-12-29 10:47:43Z saulius 
;
_cod_original_sg_symbol_H-M 'P 21/c'
_cod_database_code 4020111

loop_
_symmetry_equiv_pos_as_xyz
'x, y, z'
'-x, y+1/2, -z+1/2'
'-x, -y, -z'
'x, -y-1/2, z-1/2'

loop_
_atom_site_label
_atom_site_type_symbol
_atom_site_fract_x
_atom_site_fract_y
_atom_site_fract_z
_atom_site_U_iso_or_equiv
_atom_site_adp_type
_atom_site_occupancy
_atom_site_symmetry_multiplicity
_atom_site_calc_flag
_atom_site_refinement_flags
_atom_site_disorder_assembly
_atom_site_disorder_group
C1 C 0.2766(5) 0.7625(3) 0.21067(15) 0.0440(12) Uani 1 1 d . . .
H1 H 0.3735 0.8037 0.2070 0.053 Uiso 1 1 calc R . .
C2 C 0.3379(6) 0.6672(4) 0.23523(19) 0.0510(14) Uani 1 1 d . . .
C3 C 0.4363(6) 0.6465(4) 0.2795(2) 0.0655(16) Uani 1 1 d . . .
H3 H 0.4835 0.6962 0.3004 0.079 Uiso 1 1 calc R . .
C4 C 0.4659(7) 0.5490(5) 0.2935(2) 0.085(2) Uani 1 1 d . . .
H4 H 0.5322 0.5348 0.3241 0.102 Uiso 1 1 calc R . .
C5 C 0.4000(7) 0.4752(4) 0.2635(2) 0.083(2) Uani 1 1 d . . .
H5 H 0.4168 0.4116 0.2749 0.099 Uiso 1 1 calc R . .
C6 C 0.3066(6) 0.4928(4) 0.2152(2) 0.0613(16) Uani 1 1 d . . .
C7 C 0.2420(7) 0.4262(4) 0.1767(2) 0.0716(18) Uani 1 1 d . . .
H7 H 0.2541 0.3601 0.1833 0.086 Uiso 1 1 calc R . .
C8 C 0.1630(6) 0.4554(4) 0.1305(2) 0.0660(16) Uani 1 1 d . . .
H8 H 0.1229 0.4091 0.1062 0.079 Uiso 1 1 calc R . .
C9 C 0.1406(5) 0.5548(3) 0.11865(18) 0.0510(14) Uani 1 1 d . . .
H9 H 0.0880 0.5741 0.0866 0.061 Uiso 1 1 calc R . .
C10 C 0.1972(5) 0.6222(3) 0.15489(18) 0.0422(12) Uani 1 1 d . . .
C11 C 0.2782(5) 0.5917(4) 0.20236(19) 0.0466(13) Uani 1 1 d . . .
C12 C 0.1993(5) 0.7338(3) 0.15397(14) 0.0380(12) Uani 1 1 d . . .
H12 H 0.0846 0.7572 0.1494 0.046 Uiso 1 1 calc R . .
C13 C 0.2935(5) 0.7757(3) 0.10969(16) 0.0404(12) Uani 1 1 d . . .
H13 H 0.3185 0.8440 0.1177 0.048 Uiso 1 1 calc R . .
C14 C 0.4562(6) 0.7237(3) 0.10196(18) 0.0430(12) Uani 1 1 d . . .
C15 C 0.5919(6) 0.7034(3) 0.13530(18) 0.0557(14) Uani 1 1 d . . .
H15 H 0.5989 0.7245 0.1698 0.067 Uiso 1 1 calc R . .
C16 C 0.7228(6) 0.6492(3) 0.1165(2) 0.0643(16) Uani 1 1 d . . .
H16 H 0.8164 0.6355 0.1391 0.077 Uiso 1 1 calc R . .
C17 C 0.7152(6) 0.6167(3) 0.0659(2) 0.0687(17) Uani 1 1 d . . .
H17 H 0.8020 0.5799 0.0550 0.082 Uiso 1 1 calc R . .
C18 C 0.5777(7) 0.6381(3) 0.0301(2) 0.0531(14) Uani 1 1 d . . .
C19 C 0.5486(7) 0.6090(3) -0.0233(2) 0.0720(18) Uani 1 1 d . . .
H19 H 0.6283 0.5727 -0.0385 0.086 Uiso 1 1 calc R . .
C20 C 0.4051(7) 0.6340(4) -0.0525(2) 0.0713(18) Uani 1 1 d . . .
H20 H 0.3902 0.6158 -0.0875 0.086 Uiso 1 1 calc R . .
C21 C 0.2787(7) 0.6870(3) -0.03078(19) 0.0665(16) Uani 1 1 d . . .
H21 H 0.1808 0.7023 -0.0510 0.080 Uiso 1 1 calc R . .
C22 C 0.3027(6) 0.7152(3) 0.02028(18) 0.0467(13) Uani 1 1 d . . .
C23 C 0.4479(6) 0.6904(3) 0.04967(18) 0.0438(13) Uani 1 1 d . . .
C24 C 0.1933(5) 0.7705(3) 0.05437(16) 0.0457(12) Uani 1 1 d . . .
H24 H 0.0918 0.7330 0.0573 0.055 Uiso 1 1 calc R . .
C25 C 0.1455(6) 0.8710(3) 0.03106(18) 0.0537(14) Uani 1 1 d . . .
H25 H 0.0908 0.8614 -0.0042 0.064 Uiso 1 1 calc R . .
C26 C 0.0281(7) 0.9265(4) 0.06274(18) 0.0544(14) Uani 1 1 d . . .
C27 C -0.1226(7) 0.9035(4) 0.07771(19) 0.0643(16) Uani 1 1 d . . .
H27 H -0.1716 0.8440 0.0688 0.077 Uiso 1 1 calc R . .
C28 C -0.2045(6) 0.9725(4) 0.1074(2) 0.0718(17) Uani 1 1 d . . .
H28 H -0.3087 0.9575 0.1175 0.086 Uiso 1 1 calc R . .
C29 C -0.1352(7) 1.0595(4) 0.12141(19) 0.0641(16) Uani 1 1 d . . .
H29 H -0.1920 1.1024 0.1413 0.077 Uiso 1 1 calc R . .
C30 C 0.0199(7) 1.0856(4) 0.10634(18) 0.0544(14) Uani 1 1 d . . .
C31 C 0.1098(7) 1.1732(4) 0.11575(18) 0.0672(16) Uani 1 1 d . . .
H31 H 0.0671 1.2221 0.1356 0.081 Uiso 1 1 calc R . .
C32 C 0.2570(7) 1.1859(4) 0.09606(19) 0.0764(18) Uani 1 1 d . . .
H32 H 0.3113 1.2448 0.1024 0.092 Uiso 1 1 calc R . .
C33 C 0.3346(6) 1.1154(4) 0.06627(19) 0.0670(16) Uani 1 1 d . . .
H33 H 0.4364 1.1273 0.0535 0.080 Uiso 1 1 calc R . .
C34 C 0.2537(6) 1.0298(3) 0.05709(17) 0.0497(14) Uani 1 1 d . . .
C35 C 0.1017(6) 1.0166(4) 0.07669(17) 0.0492(14) Uani 1 1 d . . .
C36 C 0.2971(6) 0.9398(3) 0.02714(16) 0.0579(15) Uani 1 1 d . . .
H36A H 0.3984 0.9103 0.0429 0.070 Uiso 1 1 calc R . .
H36B H 0.3109 0.9553 -0.0090 0.070 Uiso 1 1 calc R . .
C37 C 0.1538(6) 0.8209(3) 0.24180(17) 0.0485(13) Uani 1 1 d . . .
C38 C 0.1062(5) 0.9169(3) 0.21499(16) 0.0661(16) Uani 1 1 d . . .
H38A H 0.2034 0.9564 0.2138 0.099 Uiso 1 1 calc R . .
H38B H 0.0272 0.9500 0.2342 0.099 Uiso 1 1 calc R . .
H38C H 0.0580 0.9046 0.1800 0.099 Uiso 1 1 calc R . .
C39 C 0.2266(5) 0.8423(3) 0.29881(16) 0.0651(15) Uani 1 1 d . . .
H39A H 0.3329 0.8729 0.2983 0.098 Uiso 1 1 calc R . .
H39B H 0.2390 0.7825 0.3180 0.098 Uiso 1 1 calc R . .
H39C H 0.1529 0.8845 0.3153 0.098 Uiso 1 1 calc R . .
C40 C 0.0038(6) 0.7615(4) 0.24426(18) 0.0517(14) Uani 1 1 d . . .
N1 N -0.1149(5) 0.7173(3) 0.24611(17) 0.0876(17) Uani 1 1 d . . .
